data_4026195
loop_
_publ_author_name
'Srinivasa Reddy Mothe'
'Prasath Kothandaraman'
'Weidong Rao'
'Philip Wai Hong Chan'

_publ_section_title
;
 Rapid Access to Halohydrofurans via Br\/onsted Acid-Catalyzed
 Hydroxylation/Halocyclization of Cyclopropyl Methanols with Water and
 Electrophilic Halides
;
_journal_name_full 'Journal of Organic Chemistry'
_journal_page_first 2521
_journal_page_last 2531
_journal_paper_doi 10.1021/jo102374z
_journal_volume 76
_journal_year 2011
_chemical_absolute_configuration unk
_chemical_formula_moiety 'C18 H15 I O'
_chemical_formula_sum 'C18 H15 I O'
_chemical_formula_weight 374.20
_chemical_name_systematic
; 
 ? 
;
_space_group_IT_number 4
_symmetry_cell_setting monoclinic
_symmetry_space_group_name_Hall 'P 2yb'
_symmetry_space_group_name_H-M 'P 1 21 1'
_atom_sites_solution_hydrogens geom
_atom_sites_solution_primary direct
_atom_sites_solution_secondary difmap
_audit_creation_method SHELXL-97
_cell_angle_alpha 90.00
_cell_angle_beta 101.5430(10)
_cell_angle_gamma 90.00
_cell_formula_units_Z 2
_cell_length_a 8.19670(10)
_cell_length_b 9.8216(2)
_cell_length_c 9.2868(2)
_cell_measurement_reflns_used 9893
_cell_measurement_temperature 103(2)
_cell_measurement_theta_max 54.36
_cell_measurement_theta_min 2.24
_cell_volume 732.51(2)
_computing_cell_refinement 'Bruker SAINT'
_computing_data_collection 'Bruker APEX2'
_computing_data_reduction 'Bruker SAINT'
_computing_molecular_graphics 'Bruker SHELXTL'
_computing_publication_material 'Bruker SHELXTL'
_computing_structure_refinement 'SHELXL-97 (Sheldrick, 2008)'
_computing_structure_solution 'SHELXS-97 (Sheldrick, 2008)'
_diffrn_ambient_temperature 103(2)
_diffrn_measured_fraction_theta_full 0.994
_diffrn_measured_fraction_theta_max 0.994
_diffrn_measurement_device_type 'Bruker APEX-II CCD'
_diffrn_measurement_method '\f and \w scans'
_diffrn_radiation_monochromator graphite
_diffrn_radiation_source 'fine-focus sealed tube'
_diffrn_radiation_type MoK\a
_diffrn_radiation_wavelength 0.71073
_diffrn_reflns_av_R_equivalents 0.0246
_diffrn_reflns_av_sigmaI/netI 0.0272
_diffrn_reflns_limit_h_max 19
_diffrn_reflns_limit_h_min -19
_diffrn_reflns_limit_k_max 15
_diffrn_reflns_limit_k_min -23
_diffrn_reflns_limit_l_max 21
_diffrn_reflns_limit_l_min -21
_diffrn_reflns_number 44886
_diffrn_reflns_theta_full 56.62
_diffrn_reflns_theta_max 56.62
_diffrn_reflns_theta_min 2.24
_exptl_absorpt_coefficient_mu 2.178
_exptl_absorpt_correction_T_max 0.8116
_exptl_absorpt_correction_T_min 0.6012
_exptl_absorpt_correction_type multi-scan
_exptl_absorpt_process_details sadabs
_exptl_crystal_colour colourless
_exptl_crystal_density_diffrn 1.697
_exptl_crystal_description block
_exptl_crystal_F_000 368
_exptl_crystal_size_max 0.26
_exptl_crystal_size_mid 0.22
_exptl_crystal_size_min 0.10
_refine_diff_density_max 1.084
_refine_diff_density_min -1.453
_refine_diff_density_rms 0.373
_refine_ls_abs_structure_details 'Flack H D (1983), Acta Cryst. A39, 876-881'
_refine_ls_abs_structure_Flack 0.591(8)
_refine_ls_extinction_method none
_refine_ls_goodness_of_fit_ref 1.089
_refine_ls_hydrogen_treatment constr
_refine_ls_matrix_type full
_refine_ls_number_parameters 182
_refine_ls_number_reflns 15879
_refine_ls_number_restraints 1
_refine_ls_restrained_S_all 1.089
_refine_ls_R_factor_all 0.0282
_refine_ls_R_factor_gt 0.0212
_refine_ls_shift/su_max 0.001
_refine_ls_shift/su_mean 0.000
_refine_ls_structure_factor_coef Fsqd
_refine_ls_weighting_details 'calc w=1/[\s^2^(Fo^2^)+(0.0278P)^2^+0.0000P] where P=(Fo^2^+2Fc^2^)/3'
_refine_ls_weighting_scheme calc
_refine_ls_wR_factor_gt 0.0501
_refine_ls_wR_factor_ref 0.0579
_reflns_number_gt 14092
_reflns_number_total 15879
_reflns_threshold_expression >2sigma(I)
_cod_data_source_file jo102374z_si_002.cif
_cod_data_source_block chan78s
_cod_database_code 4026195

loop_
_symmetry_equiv_pos_as_xyz
'x, y, z'
'-x, y+1/2, -z'

loop_
_atom_site_label
_atom_site_type_symbol
_atom_site_fract_x
_atom_site_fract_y
_atom_site_fract_z
_atom_site_U_iso_or_equiv
_atom_site_adp_type
_atom_site_occupancy
_atom_site_symmetry_multiplicity
_atom_site_calc_flag
_atom_site_refinement_flags
C1 C 0.56061(9) 0.13056(8) 0.10028(9) 0.01212(9) Uani 1 1 d .
H1 H 0.5723 0.0603 0.0250 0.015 Uiso 1 1 calc R
C2 C 0.54854(11) 0.05562(10) 0.24213(10) 0.01548(11) Uani 1 1 d .
H2A H 0.4971 -0.0353 0.2211 0.019 Uiso 1 1 calc R
H2B H 0.4832 0.1086 0.3015 0.019 Uiso 1 1 calc R
C3 C 0.73137(13) 0.04370(14) 0.32040(12) 0.02042(16) Uani 1 1 d .
H3A H 0.7487 0.0886 0.4177 0.025 Uiso 1 1 calc R
H3B H 0.7636 -0.0532 0.3350 0.025 Uiso 1 1 calc R
C4 C 0.72806(9) 0.20896(8) 0.13936(8) 0.01264(9) Uani 1 1 d .
C5 C 0.71420(11) 0.33281(9) 0.22600(10) 0.01559(11) Uani 1 1 d .
C6 C 0.70402(13) 0.43243(10) 0.29979(11) 0.01606(12) Uani 1 1 d .
C7 C 0.68897(10) 0.55247(9) 0.38414(9) 0.01375(9) Uani 1 1 d .
C8 C 0.82220(11) 0.59671(10) 0.49301(10) 0.01544(11) Uani 1 1 d .
H8 H 0.9231 0.5462 0.5122 0.019 Uiso 1 1 calc R
C9 C 0.80751(13) 0.71413(10) 0.57307(10) 0.01785(12) Uani 1 1 d .
H9 H 0.8985 0.7438 0.6465 0.021 Uiso 1 1 calc R
C10 C 0.65997(14) 0.78829(10) 0.54601(11) 0.01883(13) Uani 1 1 d .
H10 H 0.6501 0.8683 0.6011 0.023 Uiso 1 1 calc R
C11 C 0.52660(11) 0.74513(17) 0.43805(10) 0.01884(13) Uani 1 1 d .
H11 H 0.4259 0.7959 0.4195 0.023 Uiso 1 1 calc R
C12 C 0.54065(11) 0.62771(10) 0.35727(10) 0.01668(11) Uani 1 1 d .
H12 H 0.4495 0.5986 0.2838 0.020 Uiso 1 1 calc R
C13 C 0.80376(9) 0.23523(7) 0.00504(8) 0.01274(11) Uani 1 1 d .
C14 C 0.85640(12) 0.12412(10) -0.06872(11) 0.01598(11) Uani 1 1 d .
H14 H 0.8493 0.0345 -0.0319 0.019 Uiso 1 1 calc R
C15 C 0.91900(13) 0.14459(12) -0.19547(12) 0.01865(13) Uani 1 1 d .
H15 H 0.9549 0.0690 -0.2449 0.022 Uiso 1 1 calc R
C16 C 0.92929(13) 0.27559(11) -0.25018(11) 0.01998(16) Uani 1 1 d .
H16 H 0.9701 0.2893 -0.3379 0.024 Uiso 1 1 calc R
C17 C 0.87987(14) 0.38605(12) -0.17630(12) 0.01965(14) Uani 1 1 d .
H17 H 0.8883 0.4756 -0.2128 0.024 Uiso 1 1 calc R
C18 C 0.81773(13) 0.36596(10) -0.04840(11) 0.01632(12) Uani 1 1 d .
H18 H 0.7849 0.4420 0.0023 0.020 Uiso 1 1 calc R
I1 I 0.346229(5) 0.251491(8) 0.012263(5) 0.01533(1) Uani 1 1 d .
O1 O 0.82987(8) 0.10945(8) 0.22851(8) 0.01628(9) Uani 1 1 d .

loop_
_atom_site_aniso_label
_atom_site_aniso_U_11
_atom_site_aniso_U_22
_atom_site_aniso_U_33
_atom_site_aniso_U_23
_atom_site_aniso_U_13
_atom_site_aniso_U_12
C1 0.0116(2) 0.0103(2) 0.0147(2) 0.00031(17) 0.00310(17) 0.00006(15)
C2 0.0142(2) 0.0159(3) 0.0172(3) 0.0030(2) 0.0051(2) 0.0003(2)
C3 0.0160(3) 0.0261(5) 0.0192(3) 0.0090(3) 0.0035(3) 0.0019(3)
C4 0.0118(2) 0.0123(2) 0.0138(2) 0.00074(18) 0.00258(17) -0.00038(17)
C5 0.0157(3) 0.0150(3) 0.0162(3) -0.0025(2) 0.0035(2) -0.0027(2)
C6 0.0177(3) 0.0151(3) 0.0158(3) -0.0027(2) 0.0044(2) -0.0031(2)
C7 0.0142(2) 0.0144(2) 0.0127(2) -0.00065(18) 0.00264(18) -0.00163(18)
C8 0.0142(2) 0.0160(3) 0.0153(2) -0.0016(2) 0.00108(19) -0.0004(2)
C9 0.0201(3) 0.0167(3) 0.0162(3) -0.0030(2) 0.0022(2) -0.0025(2)
C10 0.0244(4) 0.0147(3) 0.0186(3) -0.0005(2) 0.0073(3) 0.0008(2)
C11 0.0189(2) 0.0188(3) 0.0196(2) 0.0042(4) 0.0057(2) 0.0040(4)
C12 0.0150(3) 0.0195(3) 0.0150(3) 0.0013(2) 0.0016(2) 0.0001(2)
C13 0.01085(18) 0.0128(3) 0.0148(2) 0.00089(16) 0.00323(15) -0.00075(15)
C14 0.0161(3) 0.0142(3) 0.0187(3) -0.0007(2) 0.0062(2) 0.0001(2)
C15 0.0161(3) 0.0215(4) 0.0199(3) -0.0017(3) 0.0073(3) -0.0002(3)
C16 0.0176(3) 0.0254(5) 0.0183(3) 0.0021(2) 0.0068(2) -0.0024(2)
C17 0.0209(4) 0.0186(3) 0.0206(3) 0.0047(3) 0.0069(3) -0.0024(3)
C18 0.0177(3) 0.0136(3) 0.0180(3) 0.0020(2) 0.0045(2) -0.0012(2)
I1 0.01201(1) 0.01304(1) 0.02024(2) 0.00225(2) 0.00153(1) 0.00111(2)
O1 0.01205(18) 0.0190(2) 0.0177(2) 0.00534(19) 0.00277(16) 0.00197(16)

loop_
_atom_type_symbol
_atom_type_description
_atom_type_scat_dispersion_real
_atom_type_scat_dispersion_imag
_atom_type_scat_source
C C 0.0033 0.0016 'International Tables Vol C Tables 4.2.6.8 and 6.1.1.4'
H H 0.0000 0.0000 'International Tables Vol C Tables 4.2.6.8 and 6.1.1.4'
O O 0.0106 0.0060 'International Tables Vol C Tables 4.2.6.8 and 6.1.1.4'
I I -0.4742 1.8119 'International Tables Vol C Tables 4.2.6.8 and 6.1.1.4'

loop_
_geom_angle_atom_site_label_1
_geom_angle_atom_site_label_2
_geom_angle_atom_site_label_3
_geom_angle
C2 C1 C4 104.12(6)
C2 C1 I1 113.95(5)
C4 C1 I1 115.69(5)
C2 C1 H1 107.6
C4 C1 H1 107.6
I1 C1 H1 107.6
C1 C2 C3 102.68(7)
C1 C2 H2A 111.2
C3 C2 H2A 111.2
C1 C2 H2B 111.2
C3 C2 H2B 111.2
H2A C2 H2B 109.1
O1 C3 C2 107.19(8)
O1 C3 H3A 110.3
C2 C3 H3A 110.3
O1 C3 H3B 110.3
C2 C3 H3B 110.3
H3A C3 H3B 108.5
O1 C4 C5 110.25(7)
O1 C4 C13 107.62(6)
C5 C4 C13 113.31(7)
O1 C4 C1 100.48(6)
C5 C4 C1 112.06(6)
C13 C4 C1 112.26(6)
C6 C5 C4 178.50(10)
C5 C6 C7 178.45(11)
C8 C7 C12 119.22(8)
C8 C7 C6 120.62(8)
C12 C7 C6 120.16(8)
C9 C8 C7 120.32(9)
C9 C8 H8 119.8
C7 C8 H8 119.8
C8 C9 C10 120.20(9)
C8 C9 H9 119.9
C10 C9 H9 119.9
C9 C10 C11 119.95(10)
C9 C10 H10 120.0
C11 C10 H10 120.0
C12 C11 C10 120.12(10)
C12 C11 H11 119.9
C10 C11 H11 119.9
C11 C12 C7 120.19(8)
C11 C12 H12 119.9
C7 C12 H12 119.9
C18 C13 C14 119.31(8)
C18 C13 C4 121.70(7)
C14 C13 C4 118.97(7)
C15 C14 C13 120.21(9)
C15 C14 H14 119.9
C13 C14 H14 119.9
C14 C15 C16 120.17(9)
C14 C15 H15 119.9
C16 C15 H15 119.9
C17 C16 C15 119.83(9)
C17 C16 H16 120.1
C15 C16 H16 120.1
C16 C17 C18 120.16(9)
C16 C17 H17 119.9
C18 C17 H17 119.9
C13 C18 C17 120.29(9)
C13 C18 H18 119.9
C17 C18 H18 119.9
C4 O1 C3 108.48(7)

loop_
_geom_bond_atom_site_label_1
_geom_bond_atom_site_label_2
_geom_bond_distance
C1 C2 1.5294(11)
C1 C4 1.5522(11)
C1 I1 2.1429(8)
C1 H1 1.0000
C2 C3 1.5336(14)
C2 H2A 0.9900
C2 H2B 0.9900
C3 O1 1.4397(12)
C3 H3A 0.9900
C3 H3B 0.9900
C4 O1 1.4356(10)
C4 C5 1.4752(12)
C4 C13 1.5223(11)
C5 C6 1.2069(13)
C6 C7 1.4345(13)
C7 C8 1.4006(12)
C7 C12 1.4018(13)
C8 C9 1.3904(13)
C8 H8 0.9500
C9 C10 1.3909(15)
C9 H9 0.9500
C10 C11 1.3933(16)
C10 H10 0.9500
C11 C12 1.3930(18)
C11 H11 0.9500
C12 H12 0.9500
C13 C18 1.3894(12)
C13 C14 1.4016(12)
C14 C15 1.3897(14)
C14 H14 0.9500
C15 C16 1.3920(16)
C15 H15 0.9500
C16 C17 1.3868(16)
C16 H16 0.9500
C17 C18 1.3970(14)
C17 H17 0.9500
C18 H18 0.9500
